data_4329130
loop_
_publ_author_name
'Marzio Rancan'
'Alessandro Dolmella'
'Roberta Seraglia'
'Simonetta Orlandi'
'Silvio Quici'
'Lorenzo Sorace'
'Dante Gatteschi'
'Lidia Armelao'

_publ_contact_author_address
;
CNR-ISTM, 
Dipartimento di Scienze Chimiche, 
Universita degli Studi di Padova, 
Via Marzolo 1, 35131 Padova, Italy
;
_publ_contact_author_email marzio.rancan@unipd.it
_publ_contact_author_name 'Marzio Rancan'
_publ_contact_author_phone '+39 0498275188'
_publ_section_title
;
 Dinuclear Cu(II) Complexes of Isomeric Bis-(3-acetylacetonate)benzene
 Ligands: Synthesis, Structure, and Magnetic Properties
;
_journal_name_full 'Inorganic Chemistry'
_journal_page_first 5409
_journal_page_last 5416
_journal_paper_doi 10.1021/ic3003806
_journal_volume 51
_journal_year 2012
_chemical_formula_moiety 'C36 H36 Cu2 N4 O6, 2(Cl O4), 3(C3 H6 O)'
_chemical_formula_sum 'C45 H54 Cl2 Cu2 N4 O17'
_chemical_formula_weight 1120.90
_chemical_name_common 'compound 3'
_space_group_crystal_system orthorhombic
_space_group_IT_number 61
_space_group_name_Hall '-P 2ac 2ab'
_space_group_name_H-M_alt 'P b c a'
_symmetry_space_group_name_Hall '-P 2ac 2ab'
_symmetry_space_group_name_H-M 'P b c a'
_atom_sites_solution_hydrogens geom
_atom_sites_solution_primary direct
_atom_sites_solution_secondary difmap
_cell_angle_alpha 90.00
_cell_angle_beta 90.00
_cell_angle_gamma 90.00
_cell_formula_units_Z 8
_cell_length_a 20.1413(2)
_cell_length_b 17.7925(2)
_cell_length_c 28.3123(3)
_cell_measurement_reflns_used 14560
_cell_measurement_temperature 150.15
_cell_measurement_theta_max 60.8608
_cell_measurement_theta_min 3.3084
_cell_volume 10146.11(19)
_computing_cell_refinement
;
CrysAlisPro, Oxford Diffraction Ltd.,
Version 1.171.33.52 (release 06-11-2009 CrysAlis171 .NET)
(compiled Nov  6 2009,16:24:50)
;
_computing_data_collection
;
CrysAlisPro, Oxford Diffraction Ltd.,
Version 1.171.33.52 (release 06-11-2009 CrysAlis171 .NET)
(compiled Nov  6 2009,16:24:50)
;
_computing_data_reduction
;
CrysAlisPro, Oxford Diffraction Ltd.,
Version 1.171.33.52 (release 06-11-2009 CrysAlis171 .NET)
(compiled Nov  6 2009,16:24:50)
;
_computing_molecular_graphics
;
O. V. Dolomanov, L. J. Bourhis, R. J. Gildea, J. A. K. Howard and H. Puschmann,
OLEX2: a complete structure solution, refinement and analysis program.
J. Appl. Cryst. (2009). 42, 339-341.
;
_computing_publication_material
;
O. V. Dolomanov, L. J. Bourhis, R. J. Gildea, J. A. K. Howard and H. Puschmann,
OLEX2: a complete structure solution, refinement and analysis program.
J. Appl. Cryst. (2009). 42, 339-341.
;
_computing_structure_refinement
;
SHELXL, G.M. Sheldrick, Acta Cryst.
2008). A64, 112-122
;
_computing_structure_solution 'SHELXS-97 (Sheldrick, 1990)'
_diffrn_ambient_temperature 150.15
_diffrn_detector_area_resol_mean 16.1274
_diffrn_measured_fraction_theta_full 0.987
_diffrn_measured_fraction_theta_max 0.987
_diffrn_measurement_details
;
  1 omega -104.00   -6.00   1.0000    3.0000
omega____ theta____ kappa____ phi______ frames
    -      -31.4133  -77.0000   90.0000 98

  2 omega  -88.00  -57.00   1.0000    3.0000
omega____ theta____ kappa____ phi______ frames
    -      -31.4133 -158.0000  172.0000 31

  3 omega  -41.00   15.00   1.0000    3.0000
omega____ theta____ kappa____ phi______ frames
    -       31.4133  -38.0000  150.0000 56

  4 omega  -92.00  -67.00   1.0000   50.0000
omega____ theta____ kappa____ phi______ frames
    -      -64.5000   45.0000  150.0000 25

  5 omega   58.00  149.00   1.0000   50.0000
omega____ theta____ kappa____ phi______ frames
    -       90.9232  179.0000   60.0000 91

  6 omega  113.00  164.00   1.0000   50.0000
omega____ theta____ kappa____ phi______ frames
    -       90.9232  111.0000 -150.0000 51

  7 omega   91.00  117.00   1.0000   50.0000
omega____ theta____ kappa____ phi______ frames
    -       90.9232  -45.0000   90.0000 26

  8 omega   65.00  141.00   1.0000   50.0000
omega____ theta____ kappa____ phi______ frames
    -       90.9232   45.0000  150.0000 76

  9 omega  100.00  139.00   1.0000   50.0000
omega____ theta____ kappa____ phi______ frames
    -       90.9232  111.0000   30.0000 39

 10 omega   90.00  115.00   1.0000   50.0000
omega____ theta____ kappa____ phi______ frames
    -       90.9232  -46.0000   16.0000 25

 11 omega   90.00  117.00   1.0000   50.0000
omega____ theta____ kappa____ phi______ frames
    -       90.9232  -45.0000  120.0000 27

 12 omega  -56.00   -7.00   1.0000    3.0000
omega____ theta____ kappa____ phi______ frames
    -      -31.4133   54.0000   40.0000 49

 13 omega -104.00    2.00   1.0000    3.0000
omega____ theta____ kappa____ phi______ frames
    -      -31.4133  -77.0000  -90.0000 106
;
_diffrn_measurement_device_type 'Xcalibur, Eos, Gemini'
_diffrn_measurement_method '\w scans'
_diffrn_orient_matrix_UB_11 -0.0846934745
_diffrn_orient_matrix_UB_12 0.0158238876
_diffrn_orient_matrix_UB_13 0.0004918097
_diffrn_orient_matrix_UB_21 0.0142273489
_diffrn_orient_matrix_UB_22 0.0614423868
_diffrn_orient_matrix_UB_23 -0.0312054209
_diffrn_orient_matrix_UB_31 -0.0107969672
_diffrn_orient_matrix_UB_32 -0.0427224186
_diffrn_orient_matrix_UB_33 -0.0446282694
_diffrn_radiation_monochromator graphite
_diffrn_radiation_type 'Cu K\a'
_diffrn_radiation_wavelength 1.5418
_diffrn_reflns_av_R_equivalents 0.0557
_diffrn_reflns_av_unetI/netI 0.0395
_diffrn_reflns_limit_h_max 17
_diffrn_reflns_limit_h_min -22
_diffrn_reflns_limit_k_max 17
_diffrn_reflns_limit_k_min -20
_diffrn_reflns_limit_l_max 32
_diffrn_reflns_limit_l_min -30
_diffrn_reflns_number 21879
_diffrn_reflns_theta_full 60.96
_diffrn_reflns_theta_max 60.96
_diffrn_reflns_theta_min 3.66
_diffrn_source 'Enhance (Cu) X-ray Source'
_exptl_absorpt_coefficient_mu 2.630
_exptl_absorpt_correction_T_max 1.00000
_exptl_absorpt_correction_T_min 0.18138
_exptl_absorpt_correction_type multi-scan
_exptl_absorpt_process_details
;
CrysAlisPro, Oxford Diffraction Ltd.,
Version 1.171.33.52 (release 06-11-2009 CrysAlis171 .NET)
(compiled Nov  6 2009,16:24:50)
empirical absorption correction using spherical harmonics,
 implemented in SCALE3 ABSPACK scaling algorithm.
;
_exptl_crystal_colour 'clear dark green'
_exptl_crystal_colour_lustre clear
_exptl_crystal_colour_modifier dark
_exptl_crystal_colour_primary green
_exptl_crystal_density_diffrn 1.468
_exptl_crystal_description 'rect. Prism'
_exptl_crystal_F_000 4640
_exptl_crystal_recrystallization_method 'acetone; slow evaporation'
_exptl_crystal_size_max 0.3
_exptl_crystal_size_mid 0.2
_exptl_crystal_size_min 0.2
_refine_diff_density_max 0.973
_refine_diff_density_min -0.945
_refine_diff_density_rms 0.114
_refine_ls_extinction_method none
_refine_ls_goodness_of_fit_ref 1.047
_refine_ls_hydrogen_treatment mixed
_refine_ls_matrix_type full
_refine_ls_number_parameters 649
_refine_ls_number_reflns 7650
_refine_ls_number_restraints 652
_refine_ls_restrained_S_all 1.077
_refine_ls_R_factor_all 0.0673
_refine_ls_R_factor_gt 0.0595
_refine_ls_shift/su_max 0.001
_refine_ls_shift/su_mean 0.000
_refine_ls_structure_factor_coef Fsqd
_refine_ls_weighting_details 'calc w=1/[\s^2^(Fo^2^)+(0.1246P)^2^+5.3638P] where P=(Fo^2^+2Fc^2^)/3'
_refine_ls_weighting_scheme calc
_refine_ls_wR_factor_gt 0.1598
_refine_ls_wR_factor_ref 0.1664
_reflns_number_gt 6531
_reflns_number_total 7650
_reflns_threshold_expression >2sigma(I)
_cod_data_source_file ic3003806_si_002_5.cif
_cod_data_source_block exp_41
_cod_database_code 4329130

loop_
_space_group_symop_id
_space_group_symop_operation_xyz
1 'x, y, z'
2 '-x+1/2, -y, z+1/2'
3 'x+1/2, -y+1/2, -z'
4 '-x, y+1/2, -z+1/2'
5 '-x, -y, -z'
6 'x-1/2, y, -z-1/2'
7 '-x-1/2, y-1/2, z'
8 'x, -y-1/2, z-1/2'

loop_
_atom_site_label
_atom_site_type_symbol
_atom_site_fract_x
_atom_site_fract_y
_atom_site_fract_z
_atom_site_U_iso_or_equiv
_atom_site_adp_type
_atom_site_occupancy
_atom_site_symmetry_multiplicity
_atom_site_calc_flag
_atom_site_refinement_flags
_atom_site_disorder_assembly
_atom_site_disorder_group
Cu1 Cu 0.28518(2) 0.31069(3) 0.403298(17) 0.01633(18) Uani 1 1 d DU . .
Cu2 Cu 0.25677(2) 0.61772(3) 0.352666(17) 0.01565(18) Uani 1 1 d DU . .
Cl2 Cl 0.39794(4) 0.20693(5) 0.58954(3) 0.0253(2) Uani 1 1 d U . .
Cl1B Cl 0.61613(12) 0.2275(3) 0.33100(8) 0.0206(9) Uiso 0.466(12) 1 d PDU A 2
O5 O 0.33964(12) 0.33420(13) 0.35009(8) 0.0209(5) Uani 1 1 d U . .
O3 O 0.30139(11) 0.59531(13) 0.41010(8) 0.0177(5) Uani 1 1 d U . .
O4 O 0.33734(12) 0.61400(13) 0.31826(8) 0.0209(5) Uani 1 1 d U . .
O6 O 0.35889(11) 0.31654(13) 0.44465(8) 0.0210(5) Uani 1 1 d U . .
O13 O 0.45178(16) 0.2210(2) 0.55757(11) 0.0500(9) Uani 1 1 d U . .
O2 O 0.22440(13) 0.49543(14) 0.33572(9) 0.0251(6) Uani 1 1 d DU . .
O1 O 0.25644(15) 0.42897(15) 0.42022(10) 0.0340(7) Uani 1 1 d DU . .
O7B O 0.5936(3) 0.2300(5) 0.37886(19) 0.0236(18) Uiso 0.466(12) 1 d PDU A 2
O10B O 0.6662(4) 0.2831(5) 0.3277(3) 0.050(3) Uiso 0.466(12) 1 d PDU A 2
C22 C 0.14982(16) 0.27617(17) 0.38909(13) 0.0171(7) Uani 1 1 d U . .
O015 O 0.77832(16) 0.4423(2) 0.24626(11) 0.0474(8) Uani 1 1 d U . .
N4 N 0.20461(14) 0.65625(16) 0.29774(10) 0.0192(6) Uani 1 1 d U . .
O11 O 0.3617(2) 0.1430(2) 0.57392(13) 0.0638(11) Uani 1 1 d U . .
C7 C 0.48283(16) 0.44733(19) 0.39278(11) 0.0164(7) Uani 1 1 d U . .
N2 N 0.20468(15) 0.29336(15) 0.36404(10) 0.0185(6) Uani 1 1 d U . .
N3 N 0.17093(14) 0.63687(15) 0.38589(10) 0.0170(6) Uani 1 1 d U . .
N1 N 0.22519(14) 0.27013(16) 0.45330(10) 0.0187(6) Uani 1 1 d U . .
C3 C 0.40591(15) 0.55899(18) 0.37793(12) 0.0159(7) Uani 1 1 d U . .
O14 O 0.42459(17) 0.1942(2) 0.63591(11) 0.0489(8) Uani 1 1 d U . .
C6 C 0.47331(16) 0.52595(19) 0.38789(11) 0.0162(7) Uani 1 1 d U . .
O16 O 0.40966(16) 0.99000(19) 0.31669(14) 0.0504(9) Uani 1 1 d U . .
C18 C 0.19521(19) 0.2408(2) 0.53217(13) 0.0285(8) Uani 1 1 d U . .
H18 H 0.2080 0.2324 0.5640 0.034 Uiso 1 1 calc R . .
O12 O 0.3548(2) 0.2701(2) 0.59068(17) 0.0708(12) Uani 1 1 d U . .
C13 C 0.39330(17) 0.37222(18) 0.35250(12) 0.0165(7) Uani 1 1 d U . .
C31 C 0.12174(17) 0.66125(18) 0.35747(13) 0.0186(7) Uani 1 1 d U . .
C11 C 0.52806(18) 0.5733(2) 0.39162(13) 0.0238(8) Uani 1 1 d U . .
H11 H 0.5218 0.6261 0.3890 0.029 Uiso 1 1 calc R . .
C26 C 0.19950(19) 0.30643(19) 0.31749(13) 0.0222(8) Uani 1 1 d U . .
H26 H 0.2384 0.3186 0.3001 0.027 Uiso 1 1 calc R . .
C4 C 0.39288(16) 0.58683(18) 0.33184(12) 0.0176(7) Uani 1 1 d U . .
C21 C 0.16115(17) 0.26335(17) 0.43986(12) 0.0172(7) Uani 1 1 d U . .
C8 C 0.54755(17) 0.4208(2) 0.39867(13) 0.0238(8) Uani 1 1 d U . .
H8 H 0.5548 0.3681 0.4005 0.029 Uiso 1 1 calc R . .
C28 C 0.09843(17) 0.6425(2) 0.45241(13) 0.0232(8) Uani 1 1 d U . .
H28 H 0.0913 0.6352 0.4853 0.028 Uiso 1 1 calc R . .
C2 C 0.35969(16) 0.56792(18) 0.41469(12) 0.0146(7) Uani 1 1 d U . .
C24 C 0.08278(19) 0.2866(2) 0.31969(14) 0.0267(8) Uani 1 1 d U . .
H24 H 0.0408 0.2848 0.3044 0.032 Uiso 1 1 calc R . .
C29 C 0.04793(17) 0.6682(2) 0.42354(14) 0.0247(8) Uani 1 1 d U . .
H29 H 0.0057 0.6794 0.4366 0.030 Uiso 1 1 calc R . .
C9 C 0.60113(17) 0.4685(2) 0.40190(13) 0.0281(9) Uani 1 1 d U . .
H9 H 0.6446 0.4488 0.4060 0.034 Uiso 1 1 calc R . .
O8B O 0.5615(3) 0.2486(5) 0.3016(2) 0.0331(19) Uiso 0.466(12) 1 d PDU A 2
C32 C 0.13990(17) 0.66934(19) 0.30727(13) 0.0191(7) Uani 1 1 d U . .
C14 C 0.42545(16) 0.39375(18) 0.39464(12) 0.0155(7) Uani 1 1 d U . .
C27 C 0.15965(17) 0.62771(18) 0.43219(13) 0.0196(7) Uani 1 1 d U . .
H27 H 0.1948 0.6105 0.4518 0.024 Uiso 1 1 calc R . .
C15 C 0.40922(16) 0.35959(18) 0.43783(12) 0.0165(7) Uani 1 1 d U . .
C17 C 0.24191(18) 0.2587(2) 0.49853(13) 0.0233(8) Uani 1 1 d U . .
H17 H 0.2871 0.2631 0.5076 0.028 Uiso 1 1 calc R . .
C23 C 0.08743(18) 0.27290(19) 0.36772(14) 0.0235(8) Uani 1 1 d U . .
H23 H 0.0490 0.2615 0.3858 0.028 Uiso 1 1 calc R . .
C16 C 0.45132(18) 0.3687(2) 0.48142(14) 0.0258(8) Uani 1 1 d U . .
H16A H 0.4226 0.3721 0.5093 0.039 Uiso 1 1 calc R . .
H16B H 0.4778 0.4147 0.4787 0.039 Uiso 1 1 calc R . .
H16C H 0.4809 0.3253 0.4846 0.039 Uiso 1 1 calc R . .
C20 C 0.11180(18) 0.2465(2) 0.47229(14) 0.0250(8) Uani 1 1 d U . .
H20 H 0.0667 0.2428 0.4626 0.030 Uiso 1 1 calc R . .
C34 C 0.1195(2) 0.6980(2) 0.22596(15) 0.0336(9) Uani 1 1 d U . .
H34 H 0.0902 0.7119 0.2011 0.040 Uiso 1 1 calc R . .
C33 C 0.09606(18) 0.6894(2) 0.27169(15) 0.0284(9) Uani 1 1 d U . .
H33 H 0.0504 0.6971 0.2786 0.034 Uiso 1 1 calc R . .
C12 C 0.42328(19) 0.3917(2) 0.30550(13) 0.0262(8) Uani 1 1 d U . .
H12A H 0.4234 0.3471 0.2852 0.039 Uiso 1 1 calc R . .
H12B H 0.4690 0.4092 0.3101 0.039 Uiso 1 1 calc R . .
H12C H 0.3971 0.4315 0.2905 0.039 Uiso 1 1 calc R . .
C19 C 0.12941(19) 0.2352(2) 0.51889(14) 0.0292(8) Uani 1 1 d U . .
H19 H 0.0964 0.2236 0.5417 0.035 Uiso 1 1 calc R . .
C35 C 0.1865(2) 0.6861(2) 0.21699(14) 0.0317(9) Uani 1 1 d U . .
H35 H 0.2040 0.6929 0.1861 0.038 Uiso 1 1 calc R . .
C10 C 0.59143(18) 0.5456(2) 0.39908(14) 0.0280(8) Uani 1 1 d U . .
H10 H 0.6279 0.5790 0.4022 0.034 Uiso 1 1 calc R . .
C30 C 0.05880(18) 0.6775(2) 0.37523(14) 0.0228(8) Uani 1 1 d U . .
H30 H 0.0243 0.6946 0.3550 0.027 Uiso 1 1 calc R . .
C25 C 0.1393(2) 0.3028(2) 0.29403(14) 0.0264(8) Uani 1 1 d U . .
H25 H 0.1369 0.3113 0.2610 0.032 Uiso 1 1 calc R . .
O17 O 0.8414(2) 0.5554(2) 0.51402(14) 0.0679(11) Uani 1 1 d U . .
C5 C 0.44610(18) 0.5904(2) 0.29474(14) 0.0281(8) Uani 1 1 d U . .
H5A H 0.4264 0.5816 0.2636 0.042 Uiso 1 1 calc R . .
H5B H 0.4796 0.5518 0.3011 0.042 Uiso 1 1 calc R . .
H5C H 0.4670 0.6401 0.2953 0.042 Uiso 1 1 calc R . .
C36 C 0.22716(18) 0.6644(2) 0.25362(13) 0.0250(8) Uani 1 1 d U . .
H36 H 0.2727 0.6549 0.2474 0.030 Uiso 1 1 calc R . .
C060 C 0.7726(4) 0.5476(5) 0.4491(3) 0.106(3) Uani 1 1 d U . .
H06M H 0.7729 0.5814 0.4218 0.158 Uiso 1 1 calc R . .
H06N H 0.7389 0.5643 0.4717 0.158 Uiso 1 1 calc R . .
H06O H 0.7623 0.4964 0.4387 0.158 Uiso 1 1 calc R . .
O9B O 0.6374(5) 0.1536(5) 0.3168(4) 0.067(3) Uiso 0.466(12) 1 d PDU A 2
C1 C 0.37696(17) 0.5460(2) 0.46448(13) 0.0222(7) Uani 1 1 d U . .
H1C H 0.3569 0.5819 0.4865 0.033 Uiso 1 1 calc R . .
H1D H 0.4253 0.5465 0.4684 0.033 Uiso 1 1 calc R . .
H1E H 0.3600 0.4955 0.4710 0.033 Uiso 1 1 calc R . .
C063 C 0.6810(3) 0.4691(3) 0.29026(19) 0.0614(15) Uani 1 1 d U . .
H06A H 0.6632 0.4847 0.2596 0.092 Uiso 1 1 calc R . .
H06B H 0.6803 0.5119 0.3120 0.092 Uiso 1 1 calc R . .
H06C H 0.6539 0.4283 0.3031 0.092 Uiso 1 1 calc R . .
C064 C 0.4565(2) 0.9782(2) 0.34197(18) 0.0388(10) Uani 1 1 d U . .
C065 C 0.4486(3) 0.9603(3) 0.39292(19) 0.0473(11) Uani 1 1 d U . .
H06G H 0.4017 0.9501 0.3997 0.071 Uiso 1 1 calc R . .
H06H H 0.4636 1.0031 0.4119 0.071 Uiso 1 1 calc R . .
H06I H 0.4752 0.9159 0.4007 0.071 Uiso 1 1 calc R . .
C066 C 0.7511(2) 0.4425(3) 0.28419(16) 0.0395(10) Uani 1 1 d U . .
C067 C 0.8362(3) 0.5484(3) 0.47121(18) 0.0550(13) Uani 1 1 d U . .
C068 C 0.5257(2) 0.9813(4) 0.3230(2) 0.0636(16) Uani 1 1 d U . .
H06J H 0.5492 1.0240 0.3371 0.095 Uiso 1 1 calc R . .
H06K H 0.5243 0.9873 0.2886 0.095 Uiso 1 1 calc R . .
H06L H 0.5490 0.9346 0.3309 0.095 Uiso 1 1 calc R . .
C069 C 0.7852(4) 0.4108(5) 0.3268(2) 0.091(2) Uani 1 1 d U . .
H06D H 0.8005 0.4521 0.3470 0.136 Uiso 1 1 calc R . .
H06E H 0.8233 0.3805 0.3168 0.136 Uiso 1 1 calc R . .
H06F H 0.7540 0.3792 0.3444 0.136 Uiso 1 1 calc R . .
C070 C 0.8948(3) 0.5429(4) 0.4418(3) 0.079(2) Uani 1 1 d U . .
H07A H 0.9346 0.5478 0.4614 0.118 Uiso 1 1 calc R . .
H07B H 0.8941 0.5831 0.4181 0.118 Uiso 1 1 calc R . .
H07C H 0.8952 0.4940 0.4258 0.118 Uiso 1 1 calc R . .
Cl1A Cl 0.62209(11) 0.2066(3) 0.33357(8) 0.0234(7) Uiso 0.534(12) 1 d PDU A 1
O7A O 0.5962(3) 0.2054(5) 0.3798(2) 0.0347(19) Uiso 0.534(12) 1 d PDU A 1
O10A O 0.6729(3) 0.2615(4) 0.3235(3) 0.041(2) Uiso 0.534(12) 1 d PDU A 1
O8A O 0.5696(3) 0.2139(5) 0.2987(2) 0.0388(18) Uiso 0.534(12) 1 d PDU A 1
O9A O 0.6550(5) 0.1367(4) 0.3273(3) 0.073(3) Uiso 0.534(12) 1 d PDU A 1
H1A H 0.220(2) 0.427(3) 0.437(2) 0.110 Uiso 1 1 d D . .
H1B H 0.248(3) 0.452(3) 0.3937(9) 0.110 Uiso 1 1 d D . .
H2A H 0.246(2) 0.478(3) 0.3117(17) 0.110 Uiso 1 1 d D . .
H2B H 0.1820(7) 0.493(3) 0.331(2) 0.110 Uiso 1 1 d D . .

loop_
_atom_site_aniso_label
_atom_site_aniso_U_11
_atom_site_aniso_U_22
_atom_site_aniso_U_33
_atom_site_aniso_U_23
_atom_site_aniso_U_13
_atom_site_aniso_U_12
Cu1 0.0153(3) 0.0163(3) 0.0174(3) 0.00133(19) 0.00086(18) -0.00254(18)
Cu2 0.0122(3) 0.0167(3) 0.0180(3) 0.00217(19) -0.00169(18) 0.00183(18)
Cl2 0.0257(5) 0.0262(5) 0.0239(4) -0.0001(4) -0.0007(3) -0.0020(3)
O5 0.0197(12) 0.0207(12) 0.0225(12) 0.0013(10) -0.0004(10) -0.0062(10)
O3 0.0139(11) 0.0175(12) 0.0218(11) -0.0015(10) -0.0012(9) 0.0032(9)
O4 0.0180(12) 0.0236(13) 0.0211(12) 0.0046(10) -0.0010(10) 0.0025(10)
O6 0.0178(12) 0.0236(13) 0.0215(12) 0.0079(10) -0.0004(10) -0.0029(10)
O13 0.0348(16) 0.086(3) 0.0291(15) 0.0110(16) 0.0022(13) -0.0187(16)
O2 0.0302(13) 0.0194(13) 0.0257(13) -0.0022(11) -0.0008(11) -0.0015(11)
O1 0.0540(18) 0.0166(13) 0.0313(15) 0.0014(12) -0.0059(13) 0.0036(12)
C22 0.0192(16) 0.0076(15) 0.0243(17) -0.0023(13) 0.0028(14) -0.0011(12)
O015 0.0409(17) 0.070(2) 0.0314(17) 0.0032(16) -0.0007(14) 0.0120(16)
N4 0.0170(14) 0.0172(14) 0.0235(15) 0.0034(12) -0.0002(12) 0.0005(11)
O11 0.088(3) 0.052(2) 0.051(2) -0.0189(17) 0.018(2) -0.043(2)
C7 0.0148(16) 0.0178(17) 0.0166(15) 0.0012(14) 0.0012(13) 0.0013(13)
N2 0.0237(14) 0.0129(14) 0.0189(14) -0.0028(12) 0.0027(12) -0.0034(11)
N3 0.0167(13) 0.0126(13) 0.0217(14) -0.0004(11) -0.0031(12) 0.0017(11)
N1 0.0170(13) 0.0150(14) 0.0242(15) -0.0006(12) -0.0002(12) 0.0001(11)
C3 0.0118(15) 0.0136(16) 0.0225(17) 0.0013(14) -0.0007(13) -0.0004(12)
O14 0.0497(19) 0.075(2) 0.0218(14) 0.0030(14) -0.0023(14) 0.0053(17)
C6 0.0113(15) 0.0194(17) 0.0179(16) 0.0002(14) -0.0004(13) 0.0000(13)
O16 0.0357(17) 0.047(2) 0.069(2) -0.0070(17) -0.0062(16) 0.0062(14)
C18 0.033(2) 0.031(2) 0.0212(18) 0.0019(16) 0.0035(16) -0.0017(17)
O12 0.063(2) 0.055(2) 0.094(3) -0.010(2) -0.017(2) 0.0338(19)
C13 0.0157(16) 0.0133(17) 0.0204(17) 0.0014(13) 0.0023(13) 0.0022(13)
C31 0.0160(16) 0.0120(16) 0.0279(18) -0.0003(14) -0.0029(14) -0.0013(13)
C11 0.0202(17) 0.0201(18) 0.0310(19) -0.0004(16) -0.0002(15) -0.0031(14)
C26 0.0287(18) 0.0159(17) 0.0220(18) -0.0021(14) 0.0019(15) -0.0030(14)
C4 0.0169(16) 0.0150(17) 0.0208(17) 0.0009(14) 0.0001(14) 0.0009(13)
C21 0.0198(16) 0.0081(15) 0.0236(17) 0.0002(13) 0.0030(14) -0.0005(12)
C8 0.0152(17) 0.030(2) 0.0264(18) 0.0064(16) 0.0005(14) 0.0055(14)
C28 0.0233(18) 0.0217(18) 0.0244(18) -0.0046(15) 0.0060(15) 0.0001(14)
C2 0.0140(16) 0.0104(16) 0.0194(15) -0.0025(13) -0.0042(13) -0.0005(12)
C24 0.0279(19) 0.0218(18) 0.030(2) -0.0017(16) -0.0089(16) -0.0038(15)
C29 0.0168(17) 0.0232(19) 0.034(2) -0.0051(16) 0.0033(15) -0.0019(14)
C9 0.0078(16) 0.045(2) 0.031(2) 0.0045(18) -0.0014(14) 0.0035(15)
C32 0.0175(16) 0.0158(16) 0.0241(17) 0.0031(14) -0.0030(13) -0.0010(13)
C14 0.0129(16) 0.0112(16) 0.0225(17) 0.0017(13) 0.0012(13) 0.0020(12)
C27 0.0188(17) 0.0162(17) 0.0239(17) -0.0003(14) -0.0022(14) 0.0001(13)
C15 0.0141(16) 0.0126(16) 0.0228(17) 0.0013(14) 0.0003(13) 0.0056(12)
C17 0.0229(17) 0.024(2) 0.0228(18) 0.0038(15) -0.0009(14) -0.0009(14)
C23 0.0196(17) 0.0189(18) 0.0321(19) -0.0024(16) -0.0015(15) -0.0027(14)
C16 0.0219(18) 0.031(2) 0.0245(18) 0.0068(16) -0.0036(15) 0.0009(15)
C20 0.0194(16) 0.0258(19) 0.030(2) -0.0010(16) 0.0050(15) -0.0030(15)
C34 0.027(2) 0.044(2) 0.030(2) 0.0119(18) -0.0095(17) 0.0009(17)
C33 0.0199(18) 0.031(2) 0.034(2) 0.0052(17) -0.0062(16) 0.0013(15)
C12 0.0269(19) 0.033(2) 0.0190(17) -0.0009(16) 0.0032(15) -0.0087(16)
C19 0.0294(19) 0.034(2) 0.0247(18) 0.0006(17) 0.0101(16) -0.0025(16)
C35 0.030(2) 0.042(2) 0.0228(19) 0.0100(17) -0.0033(16) -0.0073(17)
C10 0.0138(17) 0.039(2) 0.032(2) -0.0020(17) 0.0005(15) -0.0064(15)
C30 0.0158(16) 0.0232(18) 0.0293(19) -0.0002(15) -0.0003(15) 0.0020(14)
C25 0.035(2) 0.0200(18) 0.0244(19) 0.0001(15) -0.0095(16) -0.0041(15)
O17 0.062(2) 0.090(3) 0.052(2) -0.001(2) 0.0108(19) 0.012(2)
C5 0.0225(18) 0.031(2) 0.031(2) 0.0102(17) 0.0075(16) 0.0052(16)
C36 0.0192(17) 0.031(2) 0.0245(19) 0.0063(16) -0.0006(14) -0.0009(15)
C060 0.085(4) 0.131(7) 0.101(6) -0.051(6) -0.020(4) -0.010(5)
C1 0.0167(16) 0.029(2) 0.0212(17) -0.0026(15) -0.0030(14) 0.0031(14)
C063 0.069(3) 0.074(4) 0.041(3) 0.003(3) 0.014(3) 0.017(3)
C064 0.037(2) 0.024(2) 0.055(3) -0.0045(19) 0.004(2) 0.0017(18)
C065 0.049(3) 0.037(3) 0.056(3) -0.012(2) 0.009(2) -0.002(2)
C066 0.047(3) 0.047(3) 0.024(2) -0.0036(19) -0.0043(19) -0.006(2)
C067 0.087(4) 0.037(3) 0.042(3) -0.005(2) 0.022(3) -0.003(3)
C068 0.036(3) 0.086(4) 0.069(4) 0.026(3) 0.012(3) 0.006(3)
C069 0.071(4) 0.157(7) 0.044(3) 0.026(4) -0.019(3) -0.006(4)
C070 0.078(4) 0.079(4) 0.079(4) -0.002(4) 0.037(4) -0.010(4)

loop_
_atom_type_symbol
_atom_type_description
_atom_type_scat_dispersion_real
_atom_type_scat_dispersion_imag
_atom_type_scat_source
C C 0.0181 0.0091 'International Tables Vol C Tables 4.2.6.8 and 6.1.1.4'
H H 0.0000 0.0000 'International Tables Vol C Tables 4.2.6.8 and 6.1.1.4'
Cl Cl 0.3639 0.7018 'International Tables Vol C Tables 4.2.6.8 and 6.1.1.4'
Cu Cu -1.9646 0.5888 'International Tables Vol C Tables 4.2.6.8 and 6.1.1.4'
N N 0.0311 0.0180 'International Tables Vol C Tables 4.2.6.8 and 6.1.1.4'
O O 0.0492 0.0322 'International Tables Vol C Tables 4.2.6.8 and 6.1.1.4'

loop_
_geom_angle_atom_site_label_1
_geom_angle_atom_site_label_2
_geom_angle_atom_site_label_3
_geom_angle
O5 Cu1 O1 96.41(11)
O5 Cu1 N2 93.51(11)
O5 Cu1 N1 170.47(11)
O6 Cu1 O5 91.46(10)
O6 Cu1 O1 91.07(11)
O6 Cu1 N2 173.10(11)
O6 Cu1 N1 93.21(11)
N2 Cu1 O1 93.13(11)
N2 Cu1 N1 81.20(12)
N1 Cu1 O1 91.81(12)
O3 Cu2 O2 96.48(10)
O3 Cu2 N4 170.66(11)
O3 Cu2 N3 92.42(11)
O4 Cu2 O3 91.58(10)
O4 Cu2 O2 95.83(10)
O4 Cu2 N4 93.57(11)
O4 Cu2 N3 171.83(11)
N4 Cu2 O2 90.75(11)
N3 Cu2 O2 90.80(10)
N3 Cu2 N4 81.54(12)
O13 Cl2 O14 108.77(19)
O11 Cl2 O13 109.4(2)
O11 Cl2 O14 110.5(2)
O12 Cl2 O13 109.8(3)
O12 Cl2 O11 109.0(3)
O12 Cl2 O14 109.4(2)
O7B Cl1B O9B 112.9(5)
O10B Cl1B O7B 105.4(5)
O10B Cl1B O8B 109.0(5)
O10B Cl1B O9B 114.1(5)
O8B Cl1B O7B 107.3(4)
O8B Cl1B O9B 107.9(5)
C13 O5 Cu1 124.1(2)
C2 O3 Cu2 127.0(2)
C4 O4 Cu2 127.5(2)
C15 O6 Cu1 123.9(2)
N2 C22 C21 114.9(3)
N2 C22 C23 121.3(3)
C23 C22 C21 123.8(3)
C32 N4 Cu2 114.3(2)
C36 N4 Cu2 125.9(2)
C36 N4 C32 119.7(3)
C6 C7 C14 121.8(3)
C8 C7 C6 118.1(3)
C8 C7 C14 120.0(3)
C22 N2 Cu1 114.2(2)
C26 N2 Cu1 125.8(3)
C26 N2 C22 119.5(3)
C31 N3 Cu2 114.2(2)
C27 N3 Cu2 125.9(2)
C27 N3 C31 119.9(3)
C21 N1 Cu1 114.2(2)
C17 N1 Cu1 125.5(2)
C17 N1 C21 119.7(3)
C4 C3 C6 118.4(3)
C2 C3 C6 120.2(3)
C2 C3 C4 121.2(3)
C7 C6 C3 121.7(3)
C11 C6 C7 118.8(3)
C11 C6 C3 119.5(3)
C17 C18 C19 119.0(4)
O5 C13 C14 125.3(3)
O5 C13 C12 114.5(3)
C14 C13 C12 120.1(3)
N3 C31 C32 115.1(3)
N3 C31 C30 121.3(3)
C30 C31 C32 123.6(3)
C10 C11 C6 121.8(3)
N2 C26 C25 122.1(4)
O4 C4 C3 124.8(3)
O4 C4 C5 113.5(3)
C3 C4 C5 121.7(3)
N1 C21 C22 114.1(3)
N1 C21 C20 121.2(3)
C20 C21 C22 124.7(3)
C9 C8 C7 122.0(4)
C29 C28 C27 118.3(3)
O3 C2 C3 125.2(3)
O3 C2 C1 114.0(3)
C3 C2 C1 120.8(3)
C25 C24 C23 119.8(3)
C28 C29 C30 120.2(3)
C8 C9 C10 119.7(3)
N4 C32 C31 114.5(3)
N4 C32 C33 120.9(3)
C33 C32 C31 124.6(3)
C13 C14 C7 119.8(3)
C15 C14 C7 119.0(3)
C15 C14 C13 120.8(3)
N3 C27 C28 122.2(3)
O6 C15 C14 124.9(3)
O6 C15 C16 112.7(3)
C14 C15 C16 122.4(3)
N1 C17 C18 121.7(3)
C24 C23 C22 118.6(3)
C19 C20 C21 118.7(3)
C33 C34 C35 119.0(4)
C32 C33 C34 119.4(3)
C20 C19 C18 119.7(3)
C36 C35 C34 118.9(4)
C11 C10 C9 119.4(3)
C31 C30 C29 118.1(3)
C24 C25 C26 118.7(4)
N4 C36 C35 122.2(3)
O16 C064 C065 122.0(5)
O16 C064 C068 120.8(5)
C065 C064 C068 117.2(5)
O015 C066 C063 122.1(4)
O015 C066 C069 120.5(5)
C069 C066 C063 117.3(5)
O17 C067 C060 120.8(6)
O17 C067 C070 120.6(6)
C060 C067 C070 118.6(6)
O7A Cl1A O10A 117.1(4)
O7A Cl1A O8A 111.3(4)
O7A Cl1A O9A 106.0(5)
O10A Cl1A O8A 108.8(4)
O9A Cl1A O10A 103.8(5)
O9A Cl1A O8A 109.5(5)

loop_
_geom_bond_atom_site_label_1
_geom_bond_atom_site_label_2
_geom_bond_distance
Cu1 O5 1.910(2)
Cu1 O6 1.893(2)
Cu1 O1 2.235(3)
Cu1 N2 1.990(3)
Cu1 N1 1.996(3)
Cu2 O3 1.900(2)
Cu2 O4 1.894(2)
Cu2 O2 2.322(3)
Cu2 N4 1.998(3)
Cu2 N3 1.998(3)
Cl2 O13 1.434(3)
Cl2 O11 1.422(3)
Cl2 O14 1.436(3)
Cl2 O12 1.421(3)
Cl1B O7B 1.430(6)
Cl1B O10B 1.416(7)
Cl1B O8B 1.430(6)
Cl1B O9B 1.439(8)
O5 C13 1.277(4)
O3 C2 1.278(4)
O4 C4 1.278(4)
O6 C15 1.285(4)
C22 N2 1.348(5)
C22 C21 1.473(5)
C22 C23 1.396(5)
O015 C066 1.205(6)
N4 C32 1.351(5)
N4 C36 1.337(5)
C7 C6 1.419(5)
C7 C8 1.397(5)
C7 C14 1.499(4)
N2 C26 1.342(5)
N3 C31 1.348(5)
N3 C27 1.340(5)
N1 C21 1.350(5)
N1 C17 1.339(5)
C3 C6 1.506(4)
C3 C4 1.420(5)
C3 C2 1.405(5)
C6 C11 1.392(5)
O16 C064 1.203(6)
C18 C17 1.376(5)
C18 C19 1.381(6)
C13 C14 1.410(5)
C13 C12 1.502(5)
C31 C32 1.475(5)
C31 C30 1.394(5)
C11 C10 1.385(5)
C26 C25 1.384(6)
C4 C5 1.502(5)
C21 C20 1.386(5)
C8 C9 1.377(5)
C28 C29 1.383(5)
C28 C27 1.385(5)
C2 C1 1.503(5)
C24 C23 1.385(6)
C24 C25 1.381(6)
C29 C30 1.395(6)
C9 C10 1.387(6)
C32 C33 1.386(5)
C14 C15 1.404(5)
C15 C16 1.506(5)
C20 C19 1.381(6)
C34 C33 1.387(6)
C34 C35 1.390(6)
C35 C36 1.376(6)
O17 C067 1.223(7)
C060 C067 1.426(10)
C063 C066 1.499(7)
C064 C065 1.486(7)
C064 C068 1.494(7)
C066 C069 1.496(7)
C067 C070 1.447(8)
Cl1A O7A 1.409(6)
Cl1A O10A 1.443(6)
Cl1A O8A 1.452(5)
Cl1A O9A 1.419(7)
